data_7159197
loop_
_publ_author_name
'Singh, Gurdeep'
'Sharma, Sonam'
'Pandey, Rajat'
'Rekha, ?'
'Vijaya Anand, Ramasamy'

_publ_section_title
;
 Construction of heterocycle-fused tetrahydrocarbazoles through a formal
 [3 + 3]-annulation of 2-indolylmethanols with <i>para</i>-quinone
 methides.
;
_journal_issue 12
_journal_name_full 'Organic &amp; biomolecular chemistry'
_journal_page_first 2493
_journal_page_last 2498
_journal_paper_doi 10.1039/d3ob00124e
_journal_volume 21
_journal_year 2023
_chemical_formula_moiety 'C45 H42 F N2 O'
_chemical_formula_sum 'C45 H43 F N2 O'
_chemical_formula_weight 646.81
_space_group_crystal_system triclinic
_space_group_IT_number 2
_space_group_name_Hall '-P 1'
_space_group_name_H-M_alt 'P -1'
_atom_sites_solution_hydrogens geom
_atom_sites_solution_primary dual
_audit_creation_date 2022-07-29
_audit_creation_method
;
Olex2 1.3
(compiled 2020.11.12 svn.r5f609507 for OlexSys, GUI svn.r6272)
;
_audit_update_record
;
2022-08-02 deposited with the CCDC.	2023-02-28 downloaded from the CCDC.
;
_cell_angle_alpha 109.155(4)
_cell_angle_beta 106.362(4)
_cell_angle_gamma 90.359(4)
_cell_formula_units_Z 2
_cell_length_a 10.7970(5)
_cell_length_b 11.7144(5)
_cell_length_c 17.2757(7)
_cell_measurement_reflns_used 6391
_cell_measurement_temperature 298.01(1)
_cell_measurement_theta_max 27.4790
_cell_measurement_theta_min 2.6340
_cell_volume 1968.69(16)
_computing_cell_refinement 'CrysAlisPro 1.171.39.35c (Rigaku OD, 2017)'
_computing_data_collection 'CrysAlisPro 1.171.39.35c (Rigaku OD, 2017)'
_computing_data_reduction 'CrysAlisPro 1.171.39.35c (Rigaku OD, 2017)'
_computing_molecular_graphics 'Olex2 1.3 (Dolomanov et al., 2009)'
_computing_publication_material 'Olex2 1.3 (Dolomanov et al., 2009)'
_computing_structure_refinement 'SHELXL 2014/7 (Sheldrick, 2015)'
_computing_structure_solution 'SHELXT 2014/4 (Sheldrick, 2014)'
_diffrn_ambient_temperature 298.01(1)
_diffrn_detector 'CCD plate'
_diffrn_measured_fraction_theta_full 0.998
_diffrn_measured_fraction_theta_max 0.911
_diffrn_measurement_details
;
List of Runs (angles in degrees, time in seconds):

  # Type    Start    End  Width  t~exp~   \w     \q     \k     \f   Frames
#--------------------------------------------------------------------------
  1  \w    -69.00 119.00   0.50   10.00    --   29.89  54.00  60.00  376
  2  \w    -69.00 119.00   0.50   10.00    --   29.89  54.00-150.00  376
  3  \w    -69.00 119.00   0.50   10.00    --   29.89  54.00 120.00  376
  4  \w    -68.00 -39.00   0.50   10.00    --   29.89  54.00  60.00   58
;
_diffrn_measurement_device 'two-circle diffractometer'
_diffrn_measurement_device_type 'XtaLAB Mini (ROW)'
_diffrn_measurement_method '\w scans'
_diffrn_orient_matrix_type 'CrysAlisPro convention (1999,Acta A55,543-557)'
_diffrn_orient_matrix_UB_11 -0.0205883000
_diffrn_orient_matrix_UB_12 -0.0334779000
_diffrn_orient_matrix_UB_13 -0.0447048000
_diffrn_orient_matrix_UB_21 -0.0202470000
_diffrn_orient_matrix_UB_22 0.0533111000
_diffrn_orient_matrix_UB_23 -0.0084922000
_diffrn_orient_matrix_UB_31 0.0625359000
_diffrn_orient_matrix_UB_32 0.0139781000
_diffrn_orient_matrix_UB_33 -0.0023880000
_diffrn_radiation_monochromator graphite
_diffrn_radiation_probe x-ray
_diffrn_radiation_type 'Mo K\a'
_diffrn_radiation_wavelength 0.71073
_diffrn_reflns_av_R_equivalents 0.0326
_diffrn_reflns_av_unetI/netI 0.0555
_diffrn_reflns_Laue_measured_fraction_full 0.998
_diffrn_reflns_Laue_measured_fraction_max 0.911
_diffrn_reflns_limit_h_max 15
_diffrn_reflns_limit_h_min -15
_diffrn_reflns_limit_k_max 16
_diffrn_reflns_limit_k_min -17
_diffrn_reflns_limit_l_max 26
_diffrn_reflns_limit_l_min -25
_diffrn_reflns_number 29730
_diffrn_reflns_point_group_measured_fraction_full 0.998
_diffrn_reflns_point_group_measured_fraction_max 0.911
_diffrn_reflns_theta_full 25.000
_diffrn_reflns_theta_max 32.741
_diffrn_reflns_theta_min 2.558
_diffrn_source 'fine-focus sealed X-ray tube'
_diffrn_source_type 'Rigaku (Mo) X-ray Source'
_exptl_absorpt_coefficient_mu 0.068
_exptl_absorpt_correction_T_max 1.00000
_exptl_absorpt_correction_T_min 0.84787
_exptl_absorpt_correction_type multi-scan
_exptl_absorpt_process_details
;
CrysAlisPro 1.171.39.35c (Rigaku Oxford Diffraction, 2017)
Empirical absorption correction using spherical harmonics,
 implemented in SCALE3 ABSPACK scaling algorithm.
;
_exptl_crystal_colour 'clear light colourless'
_exptl_crystal_colour_lustre clear
_exptl_crystal_colour_modifier light
_exptl_crystal_colour_primary colourless
_exptl_crystal_density_diffrn 1.091
_exptl_crystal_description block
_exptl_crystal_F_000 688
_exptl_crystal_size_max 0.1
_exptl_crystal_size_mid 0.1
_exptl_crystal_size_min 0.1
_refine_diff_density_max 0.647
_refine_diff_density_min -0.244
_refine_diff_density_rms 0.056
_refine_ls_extinction_method none
_refine_ls_goodness_of_fit_ref 1.042
_refine_ls_hydrogen_treatment constr
_refine_ls_matrix_type full
_refine_ls_number_parameters 449
_refine_ls_number_reflns 13262
_refine_ls_number_restraints 0
_refine_ls_restrained_S_all 1.042
_refine_ls_R_factor_all 0.1393
_refine_ls_R_factor_gt 0.0804
_refine_ls_shift/su_max 0.000
_refine_ls_shift/su_mean 0.000
_refine_ls_structure_factor_coef Fsqd
_refine_ls_weighting_details 'w=1/[\s^2^(Fo^2^)+(0.1312P)^2^+0.2017P] where P=(Fo^2^+2Fc^2^)/3'
_refine_ls_weighting_scheme calc
_refine_ls_wR_factor_gt 0.2270
_refine_ls_wR_factor_ref 0.2817
_reflns_Friedel_coverage 0.000
_reflns_number_gt 6503
_reflns_number_total 13262
_reflns_threshold_expression 'I > 2\s(I)'
_cod_data_source_file d3ob00124e2.cif
_cod_data_source_block xx-gs-40-rt
_cod_depositor_comments 'Adding full bibliography for 7159197--7159199.cif.'
_cod_database_code 7159197
_shelx_shelxl_version_number 2014/7
_shelx_space_group_comment
;
The symmetry employed for this shelxl refinement is uniquely defined
by the following loop, which should always be used as a source of
symmetry information in preference to the above space-group names.
They are only intended as comments.
;
_shelx_estimated_absorpt_t_max 0.993
_shelx_estimated_absorpt_t_min 0.993
_reflns_odcompleteness_completeness 99.91
_reflns_odcompleteness_iscentric 1
_reflns_odcompleteness_theta 24.97
_olex2_refinement_description
;
1. Fixed Uiso
 At 1.2 times of:
  All C(H) groups, All N(H) groups
 At 1.5 times of:
  All C(H,H,H) groups
2.a Ternary CH refined with riding coordinates:
 C15(H15)
2.b Aromatic/amide H refined with riding coordinates:
 N2(H2), C9(H9), C7(H7), C21(H21), C35(H35), C29(H29), C18(H18), C46(H46),
 C20(H20), C39(H39), C32(H32), C19(H19), C30(H30), C37(H37), C38(H38), C36(H36),
  C45(H45), C42(H42), C44(H44), C43(H43)
2.c Idealised Me refined as rotating group:
 C23(H23A,H23B,H23C), C4(H4A,H4B,H4C), C6(H6A,H6B,H6C), C5(H5A,H5B,H5C),
 C14(H14A,H14B,H14C), C13(H13A,H13B,H13C), C12(H12A,H12B,H12C)
;
_smtbx_masks_void_probe_radius 1.2
_smtbx_masks_void_truncation_radius 1.2
_olex2_submission_special_instructions 'No special instructions were received'
_oxdiff_exptl_absorpt_empirical_details
;
Empirical correction (ABSPACK) includes:
- Absorption correction using spherical harmonics
- Frame scaling
;
_oxdiff_exptl_absorpt_empirical_full_max 1.320
_oxdiff_exptl_absorpt_empirical_full_min 0.824

loop_
_space_group_symop_operation_xyz
'x, y, z'
'-x, -y, -z'

loop_
_atom_site_label
_atom_site_type_symbol
_atom_site_fract_x
_atom_site_fract_y
_atom_site_fract_z
_atom_site_U_iso_or_equiv
_atom_site_adp_type
_atom_site_occupancy
_atom_site_site_symmetry_order
_atom_site_calc_flag
_atom_site_refinement_flags_posn
_atom_site_refinement_flags_adp
_atom_site_refinement_flags_occupancy
_atom_site_disorder_assembly
_atom_site_disorder_group
N1 N 0.13757(17) 0.73284(15) 0.52170(11) 0.0478(4) Uani 1 1 d . . . . .
O1 O 0.51833(17) 0.38814(17) 0.84429(12) 0.0718(5) Uani 1 1 d . . . . .
F1 F 0.88321(17) 1.12815(18) 0.99658(12) 0.1015(6) Uani 1 1 d . . . . .
N2 N 0.47103(17) 1.03034(16) 0.77334(11) 0.0516(4) Uani 1 1 d . . . . .
H2 H 0.4358 1.0972 0.7840 0.062 Uiso 1 1 calc R U . . .
C16 C 0.33533(19) 0.69060(17) 0.58846(12) 0.0431(4) Uani 1 1 d . . . . .
C9 C 0.58458(19) 0.55189(18) 0.71244(13) 0.0454(4) Uani 1 1 d . . . . .
H9 H 0.6475 0.5586 0.6864 0.054 Uiso 1 1 calc R U . . .
C26 C 0.41671(19) 0.92337(18) 0.70624(13) 0.0441(4) Uani 1 1 d . . . . .
C24 C 0.25668(19) 0.78152(18) 0.58463(12) 0.0432(4) Uani 1 1 d . . . . .
C28 C 0.6136(2) 0.8916(2) 0.78214(14) 0.0489(5) Uani 1 1 d . . . . .
C8 C 0.47929(19) 0.61881(17) 0.70194(12) 0.0428(4) Uani 1 1 d . . . . .
C15 C 0.46887(19) 0.70547(18) 0.65095(13) 0.0443(4) Uani 1 1 d . . . . .
H15 H 0.5317 0.6872 0.6184 0.053 Uiso 1 1 calc R U . . .
C27 C 0.49986(19) 0.83613(18) 0.70983(13) 0.0443(4) Uani 1 1 d . . . . .
C7 C 0.38629(19) 0.60827(18) 0.74118(12) 0.0443(4) Uani 1 1 d . . . . .
H7 H 0.3160 0.6534 0.7346 0.053 Uiso 1 1 calc R U . . .
C2 C 0.39308(19) 0.53340(18) 0.78982(12) 0.0431(4) Uani 1 1 d . . . . .
C10 C 0.59944(19) 0.47503(18) 0.76056(13) 0.0438(4) Uani 1 1 d . . . . .
C17 C 0.2644(2) 0.57972(18) 0.52443(12) 0.0456(4) Uani 1 1 d . . . . .
C25 C 0.28856(19) 0.91551(17) 0.63933(13) 0.0432(4) Uani 1 1 d . . . . .
C40 C 0.3095(2) 0.99301(18) 0.58569(13) 0.0470(4) Uani 1 1 d . . . . .
C1 C 0.50109(19) 0.46620(18) 0.79844(13) 0.0449(4) Uani 1 1 d . . . . .
C22 C 0.1419(2) 0.60917(18) 0.48488(13) 0.0470(5) Uani 1 1 d . . . . .
C3 C 0.2832(2) 0.5222(2) 0.82965(13) 0.0488(5) Uani 1 1 d . . . . .
C41 C 0.1804(2) 0.95609(19) 0.68253(14) 0.0482(5) Uani 1 1 d . . . . .
C11 C 0.7197(2) 0.4049(2) 0.77311(15) 0.0534(5) Uani 1 1 d . . . . .
C33 C 0.5906(2) 1.0124(2) 0.82026(14) 0.0507(5) Uani 1 1 d . . . . .
C21 C 0.0464(2) 0.5218(2) 0.42125(14) 0.0566(5) Uani 1 1 d . . . . .
H21 H -0.0349 0.5421 0.3968 0.068 Uiso 1 1 calc R U . . .
C35 C 0.3145(2) 0.9401(2) 0.50205(15) 0.0559(5) Uani 1 1 d . . . . .
H35 H 0.2998 0.8560 0.4760 0.067 Uiso 1 1 calc R U . . .
C29 C 0.7318(2) 0.8531(2) 0.81817(16) 0.0587(6) Uani 1 1 d . . . . .
H29 H 0.7503 0.7743 0.7936 0.070 Uiso 1 1 calc R U . . .
C18 C 0.2924(2) 0.4593(2) 0.49699(15) 0.0563(5) Uani 1 1 d . . . . .
H18 H 0.3726 0.4374 0.5218 0.068 Uiso 1 1 calc R U . . .
C46 C 0.1611(2) 0.9001(2) 0.73808(16) 0.0626(6) Uani 1 1 d . . . . .
H46 H 0.2178 0.8458 0.7525 0.075 Uiso 1 1 calc R U . . .
C20 C 0.0769(3) 0.4041(2) 0.39589(16) 0.0647(6) Uani 1 1 d . . . . .
H20 H 0.0147 0.3437 0.3535 0.078 Uiso 1 1 calc R U . . .
C39 C 0.3339(3) 1.1192(2) 0.62221(16) 0.0620(6) Uani 1 1 d . . . . .
H39 H 0.3327 1.1573 0.6784 0.074 Uiso 1 1 calc R U . . .
C32 C 0.6791(2) 1.0947(2) 0.89348(15) 0.0624(6) Uani 1 1 d . . . . .
H32 H 0.6622 1.1738 0.9188 0.075 Uiso 1 1 calc R U . . .
C19 C 0.1978(3) 0.3734(2) 0.43187(17) 0.0650(6) Uani 1 1 d . . . . .
H19 H 0.2159 0.2933 0.4119 0.078 Uiso 1 1 calc R U . . .
C23 C 0.0278(2) 0.7942(2) 0.49171(18) 0.0674(7) Uani 1 1 d . . . . .
H23A H -0.0309 0.7983 0.5249 0.101 Uiso 1 1 calc R U . . .
H23B H -0.0162 0.7499 0.4323 0.101 Uiso 1 1 calc R U . . .
H23C H 0.0579 0.8750 0.4980 0.101 Uiso 1 1 calc R U . . .
C4 C 0.3344(2) 0.5444(2) 0.92647(15) 0.0632(6) Uani 1 1 d . . . . .
H4A H 0.3944 0.4868 0.9363 0.095 Uiso 1 1 calc R U . . .
H4B H 0.2631 0.5350 0.9475 0.095 Uiso 1 1 calc R U . . .
H4C H 0.3778 0.6254 0.9560 0.095 Uiso 1 1 calc R U . . .
C30 C 0.8208(2) 0.9336(3) 0.89064(17) 0.0682(7) Uani 1 1 d . . . . .
H30 H 0.8991 0.9091 0.9157 0.082 Uiso 1 1 calc R U . . .
C37 C 0.3648(3) 1.1354(2) 0.49404(19) 0.0709(7) Uani 1 1 d . . . . .
H37 H 0.3838 1.1824 0.4638 0.085 Uiso 1 1 calc R U . . .
C6 C 0.1874(2) 0.6173(3) 0.82001(18) 0.0678(7) Uani 1 1 d . . . . .
H6A H 0.2321 0.6975 0.8513 0.102 Uiso 1 1 calc R U . . .
H6B H 0.1182 0.6060 0.8424 0.102 Uiso 1 1 calc R U . . .
H6C H 0.1522 0.6078 0.7604 0.102 Uiso 1 1 calc R U . . .
C31 C 0.7920(3) 1.0514(3) 0.92553(17) 0.0690(7) Uani 1 1 d . . . . .
C5 C 0.2050(2) 0.3959(2) 0.78116(17) 0.0666(6) Uani 1 1 d . . . . .
H5A H 0.1720 0.3844 0.7211 0.100 Uiso 1 1 calc R U . . .
H5B H 0.1338 0.3904 0.8033 0.100 Uiso 1 1 calc R U . . .
H5C H 0.2604 0.3342 0.7889 0.100 Uiso 1 1 calc R U . . .
C38 C 0.3600(3) 1.1894(2) 0.57627(19) 0.0707(7) Uani 1 1 d . . . . .
H38 H 0.3743 1.2736 0.6016 0.085 Uiso 1 1 calc R U . . .
C36 C 0.3411(3) 1.0110(2) 0.45652(17) 0.0674(7) Uani 1 1 d . . . . .
H36 H 0.3429 0.9739 0.4003 0.081 Uiso 1 1 calc R U . . .
C45 C 0.0582(3) 0.9237(3) 0.7727(2) 0.0770(8) Uani 1 1 d . . . . .
H45 H 0.0464 0.8849 0.8096 0.092 Uiso 1 1 calc R U . . .
C14 C 0.8093(3) 0.4282(3) 0.7229(2) 0.0890(10) Uani 1 1 d . . . . .
H14A H 0.7618 0.4040 0.6630 0.133 Uiso 1 1 calc R U . . .
H14B H 0.8821 0.3820 0.7303 0.133 Uiso 1 1 calc R U . . .
H14C H 0.8398 0.5132 0.7443 0.133 Uiso 1 1 calc R U . . .
C42 C 0.0965(3) 1.0385(3) 0.66454(18) 0.0702(7) Uani 1 1 d . . . . .
H42 H 0.1086 1.0788 0.6285 0.084 Uiso 1 1 calc R U . . .
C13 C 0.6814(3) 0.2672(2) 0.7376(2) 0.0825(9) Uani 1 1 d . . . . .
H13A H 0.6271 0.2467 0.7676 0.124 Uiso 1 1 calc R U . . .
H13B H 0.7582 0.2261 0.7454 0.124 Uiso 1 1 calc R U . . .
H13C H 0.6349 0.2425 0.6775 0.124 Uiso 1 1 calc R U . . .
C44 C -0.0256(3) 1.0041(3) 0.7525(2) 0.0875(9) Uani 1 1 d . . . . .
H44 H -0.0953 1.0190 0.7748 0.105 Uiso 1 1 calc R U . . .
C43 C -0.0061(3) 1.0623(3) 0.6995(2) 0.0880(9) Uani 1 1 d . . . . .
H43 H -0.0618 1.1182 0.6866 0.106 Uiso 1 1 calc R U . . .
C12 C 0.7981(3) 0.4445(3) 0.8671(2) 0.0938(10) Uani 1 1 d . . . . .
H12A H 0.8225 0.5307 0.8886 0.141 Uiso 1 1 calc R U . . .
H12B H 0.8748 0.4032 0.8732 0.141 Uiso 1 1 calc R U . . .
H12C H 0.7467 0.4248 0.8991 0.141 Uiso 1 1 calc R U . . .

loop_
_atom_site_aniso_label
_atom_site_aniso_U_11
_atom_site_aniso_U_22
_atom_site_aniso_U_33
_atom_site_aniso_U_23
_atom_site_aniso_U_13
_atom_site_aniso_U_12
N1 0.0486(9) 0.0452(9) 0.0516(9) 0.0246(8) 0.0086(8) 0.0081(7)
O1 0.0707(11) 0.0932(13) 0.0948(13) 0.0733(11) 0.0420(10) 0.0384(9)
F1 0.0760(11) 0.1095(14) 0.0844(12) 0.0211(10) -0.0139(9) -0.0065(10)
N2 0.0528(10) 0.0469(9) 0.0530(10) 0.0217(8) 0.0073(8) 0.0072(8)
C16 0.0476(11) 0.0444(10) 0.0445(10) 0.0244(8) 0.0141(9) 0.0092(8)
C9 0.0446(10) 0.0502(11) 0.0506(11) 0.0255(9) 0.0188(9) 0.0134(9)
C26 0.0449(10) 0.0447(10) 0.0464(10) 0.0234(8) 0.0105(9) 0.0070(8)
C24 0.0450(10) 0.0445(10) 0.0452(10) 0.0244(8) 0.0106(8) 0.0069(8)
C28 0.0444(11) 0.0593(12) 0.0513(11) 0.0323(10) 0.0112(9) 0.0047(9)
C8 0.0470(11) 0.0444(10) 0.0426(10) 0.0224(8) 0.0132(8) 0.0096(8)
C15 0.0445(10) 0.0499(11) 0.0497(11) 0.0282(9) 0.0179(9) 0.0117(8)
C27 0.0451(10) 0.0473(10) 0.0491(11) 0.0271(9) 0.0146(9) 0.0087(8)
C7 0.0442(10) 0.0494(11) 0.0463(10) 0.0243(9) 0.0150(9) 0.0150(8)
C2 0.0445(10) 0.0471(10) 0.0420(10) 0.0203(8) 0.0137(8) 0.0086(8)
C10 0.0439(10) 0.0467(10) 0.0465(10) 0.0235(8) 0.0133(8) 0.0124(8)
C17 0.0548(12) 0.0456(10) 0.0443(10) 0.0225(8) 0.0186(9) 0.0089(9)
C25 0.0422(10) 0.0414(10) 0.0485(10) 0.0221(8) 0.0094(8) 0.0080(8)
C40 0.0459(11) 0.0451(11) 0.0546(11) 0.0270(9) 0.0102(9) 0.0091(8)
C1 0.0480(11) 0.0510(11) 0.0457(10) 0.0285(9) 0.0149(9) 0.0134(9)
C22 0.0543(12) 0.0468(11) 0.0459(10) 0.0244(9) 0.0138(9) 0.0054(9)
C3 0.0453(11) 0.0597(12) 0.0508(11) 0.0275(10) 0.0184(9) 0.0110(9)
C41 0.0473(11) 0.0470(11) 0.0504(11) 0.0179(9) 0.0133(9) 0.0074(9)
C11 0.0499(12) 0.0604(13) 0.0655(13) 0.0367(11) 0.0232(11) 0.0225(10)
C33 0.0453(11) 0.0570(12) 0.0524(11) 0.0282(10) 0.0077(9) 0.0021(9)
C21 0.0625(14) 0.0526(12) 0.0537(12) 0.0246(10) 0.0086(11) 0.0005(11)
C35 0.0617(13) 0.0528(12) 0.0616(13) 0.0276(10) 0.0218(11) 0.0093(10)
C29 0.0449(12) 0.0720(15) 0.0674(14) 0.0386(12) 0.0121(11) 0.0096(11)
C18 0.0683(14) 0.0473(12) 0.0573(13) 0.0233(10) 0.0187(11) 0.0148(11)
C46 0.0678(15) 0.0565(13) 0.0754(16) 0.0294(12) 0.0316(13) 0.0154(11)
C20 0.0785(17) 0.0515(13) 0.0569(13) 0.0201(11) 0.0079(12) -0.0040(12)
C39 0.0765(16) 0.0479(12) 0.0631(14) 0.0261(11) 0.0150(12) 0.0102(11)
C32 0.0593(14) 0.0654(15) 0.0558(13) 0.0221(11) 0.0057(11) -0.0006(12)
C19 0.0852(18) 0.0437(12) 0.0646(14) 0.0206(11) 0.0178(13) 0.0077(12)
C23 0.0571(14) 0.0589(14) 0.0799(17) 0.0338(12) -0.0012(12) 0.0116(11)
C4 0.0660(15) 0.0774(16) 0.0567(13) 0.0294(12) 0.0270(12) 0.0100(12)
C30 0.0446(12) 0.096(2) 0.0699(16) 0.0469(15) 0.0043(12) 0.0080(13)
C37 0.0715(16) 0.0733(17) 0.0908(19) 0.0568(15) 0.0255(15) 0.0117(13)
C6 0.0591(14) 0.0827(17) 0.0851(17) 0.0454(14) 0.0376(13) 0.0288(13)
C31 0.0576(14) 0.0829(19) 0.0575(14) 0.0289(13) -0.0014(12) -0.0077(13)
C5 0.0575(14) 0.0728(16) 0.0702(15) 0.0310(13) 0.0128(12) 0.0018(12)
C38 0.0823(18) 0.0505(13) 0.0844(18) 0.0373(13) 0.0159(15) 0.0076(12)
C36 0.0791(17) 0.0735(16) 0.0689(15) 0.0419(13) 0.0311(14) 0.0146(13)
C45 0.0876(19) 0.0739(17) 0.094(2) 0.0384(15) 0.0523(17) 0.0166(15)
C14 0.0684(17) 0.119(2) 0.130(3) 0.084(2) 0.0558(18) 0.0500(17)
C42 0.0655(15) 0.0847(18) 0.0818(17) 0.0473(15) 0.0320(14) 0.0344(13)
C13 0.0755(18) 0.0637(16) 0.124(3) 0.0419(17) 0.0427(18) 0.0304(14)
C44 0.0754(19) 0.096(2) 0.109(2) 0.0371(19) 0.0525(18) 0.0262(17)
C43 0.0779(19) 0.103(2) 0.110(2) 0.0548(19) 0.0469(18) 0.0462(17)
C12 0.0712(19) 0.126(3) 0.0792(19) 0.0410(19) 0.0078(16) 0.0380(19)

loop_
_atom_type_symbol
_atom_type_description
_atom_type_scat_dispersion_real
_atom_type_scat_dispersion_imag
_atom_type_scat_source
C C 0.0033 0.0016 'International Tables Vol C Tables 4.2.6.8 and 6.1.1.4'
H H 0.0000 0.0000 'International Tables Vol C Tables 4.2.6.8 and 6.1.1.4'
F F 0.0171 0.0103 'International Tables Vol C Tables 4.2.6.8 and 6.1.1.4'
N N 0.0061 0.0033 'International Tables Vol C Tables 4.2.6.8 and 6.1.1.4'
O O 0.0106 0.0060 'International Tables Vol C Tables 4.2.6.8 and 6.1.1.4'

loop_
_geom_angle_atom_site_label_1
_geom_angle_atom_site_label_2
_geom_angle_atom_site_label_3
_geom_angle
_geom_angle_site_symmetry_1
_geom_angle_site_symmetry_3
_geom_angle_publ_flag
C24 N1 C23 129.46(18) . . ?
C22 N1 C24 107.85(16) . . ?
C22 N1 C23 122.56(18) . . ?
C26 N2 H2 125.6 . . ?
C33 N2 H2 125.6 . . ?
C33 N2 C26 108.87(18) . . ?
C24 C16 C15 125.69(18) . . ?
C24 C16 C17 107.16(18) . . ?
C17 C16 C15 127.11(17) . . ?
C8 C9 H9 118.8 . . ?
C8 C9 C10 122.45(18) . . ?
C10 C9 H9 118.8 . . ?
N2 C26 C25 121.82(17) . . ?
C27 C26 N2 109.29(18) . . ?
C27 C26 C25 128.79(19) . . ?
N1 C24 C25 123.26(16) . . ?
C16 C24 N1 109.64(18) . . ?
C16 C24 C25 127.10(18) . . ?
C33 C28 C27 106.18(18) . . ?
C29 C28 C27 135.3(2) . . ?
C29 C28 C33 118.5(2) . . ?
C9 C8 C15 120.80(17) . . ?
C7 C8 C9 118.22(17) . . ?
C7 C8 C15 120.94(17) . . ?
C16 C15 C8 111.92(16) . . ?
C16 C15 H15 108.4 . . ?
C8 C15 H15 108.4 . . ?
C27 C15 C16 108.43(16) . . ?
C27 C15 C8 111.26(16) . . ?
C27 C15 H15 108.4 . . ?
C26 C27 C28 107.32(18) . . ?
C26 C27 C15 124.22(18) . . ?
C28 C27 C15 128.34(17) . . ?
C8 C7 H7 118.4 . . ?
C8 C7 C2 123.11(18) . . ?
C2 C7 H7 118.4 . . ?
C7 C2 C1 116.94(17) . . ?
C7 C2 C3 120.64(17) . . ?
C1 C2 C3 122.39(17) . . ?
C9 C10 C1 117.19(17) . . ?
C9 C10 C11 121.07(17) . . ?
C1 C10 C11 121.73(17) . . ?
C22 C17 C16 106.82(17) . . ?
C18 C17 C16 134.1(2) . . ?
C18 C17 C22 119.0(2) . . ?
C26 C25 C24 105.00(15) . . ?
C26 C25 C40 107.68(16) . . ?
C26 C25 C41 110.61(16) . . ?
C24 C25 C40 111.10(16) . . ?
C24 C25 C41 108.94(16) . . ?
C40 C25 C41 113.20(15) . . ?
C35 C40 C25 121.85(18) . . ?
C35 C40 C39 117.25(19) . . ?
C39 C40 C25 120.73(19) . . ?
O1 C1 C2 122.51(17) . . ?
O1 C1 C10 115.42(17) . . ?
C2 C1 C10 122.07(17) . . ?
N1 C22 C17 108.52(18) . . ?
N1 C22 C21 129.3(2) . . ?
C21 C22 C17 122.2(2) . . ?
C4 C3 C2 112.86(18) . . ?
C4 C3 C6 105.83(19) . . ?
C4 C3 C5 110.61(19) . . ?
C6 C3 C2 111.05(17) . . ?
C5 C3 C2 109.24(18) . . ?
C5 C3 C6 107.1(2) . . ?
C46 C41 C25 118.13(18) . . ?
C42 C41 C25 123.95(19) . . ?
C42 C41 C46 117.8(2) . . ?
C10 C11 C14 110.95(18) . . ?
C13 C11 C10 111.44(19) . . ?
C13 C11 C14 105.6(2) . . ?
C12 C11 C10 110.8(2) . . ?
C12 C11 C14 107.8(2) . . ?
C12 C11 C13 110.1(2) . . ?
N2 C33 C28 108.33(19) . . ?
N2 C33 C32 128.8(2) . . ?
C32 C33 C28 122.9(2) . . ?
C22 C21 H21 121.3 . . ?
C20 C21 C22 117.3(2) . . ?
C20 C21 H21 121.3 . . ?
C40 C35 H35 119.5 . . ?
C40 C35 C36 121.1(2) . . ?
C36 C35 H35 119.5 . . ?
C28 C29 H29 120.3 . . ?
C30 C29 C28 119.3(2) . . ?
C30 C29 H29 120.3 . . ?
C17 C18 H18 120.8 . . ?
C19 C18 C17 118.3(2) . . ?
C19 C18 H18 120.8 . . ?
C41 C46 H46 119.4 . . ?
C41 C46 C45 121.2(2) . . ?
C45 C46 H46 119.4 . . ?
C21 C20 H20 119.2 . . ?
C21 C20 C19 121.6(2) . . ?
C19 C20 H20 119.2 . . ?
C40 C39 H39 119.3 . . ?
C38 C39 C40 121.3(2) . . ?
C38 C39 H39 119.3 . . ?
C33 C32 H32 122.2 . . ?
C31 C32 C33 115.7(2) . . ?
C31 C32 H32 122.2 . . ?
C18 C19 H19 119.3 . . ?
C20 C19 C18 121.4(2) . . ?
C20 C19 H19 119.3 . . ?
N1 C23 H23A 109.5 . . ?
N1 C23 H23B 109.5 . . ?
N1 C23 H23C 109.5 . . ?
H23A C23 H23B 109.5 . . ?
H23A C23 H23C 109.5 . . ?
H23B C23 H23C 109.5 . . ?
C3 C4 H4A 109.5 . . ?
C3 C4 H4B 109.5 . . ?
C3 C4 H4C 109.5 . . ?
H4A C4 H4B 109.5 . . ?
H4A C4 H4C 109.5 . . ?
H4B C4 H4C 109.5 . . ?
C29 C30 H30 120.3 . . ?
C29 C30 C31 119.4(2) . . ?
C31 C30 H30 120.3 . . ?
C38 C37 H37 120.3 . . ?
C38 C37 C36 119.3(2) . . ?
C36 C37 H37 120.3 . . ?
C3 C6 H6A 109.5 . . ?
C3 C6 H6B 109.5 . . ?
C3 C6 H6C 109.5 . . ?
H6A C6 H6B 109.5 . . ?
H6A C6 H6C 109.5 . . ?
H6B C6 H6C 109.5 . . ?
F1 C31 C30 117.4(2) . . ?
C32 C31 F1 118.4(3) . . ?
C32 C31 C30 124.2(2) . . ?
C3 C5 H5A 109.5 . . ?
C3 C5 H5B 109.5 . . ?
C3 C5 H5C 109.5 . . ?
H5A C5 H5B 109.5 . . ?
H5A C5 H5C 109.5 . . ?
H5B C5 H5C 109.5 . . ?
C39 C38 H38 119.8 . . ?
C37 C38 C39 120.5(2) . . ?
C37 C38 H38 119.8 . . ?
C35 C36 H36 119.7 . . ?
C37 C36 C35 120.5(2) . . ?
C37 C36 H36 119.7 . . ?
C46 C45 H45 120.0 . . ?
C44 C45 C46 120.0(3) . . ?
C44 C45 H45 120.0 . . ?
C11 C14 H14A 109.5 . . ?
C11 C14 H14B 109.5 . . ?
C11 C14 H14C 109.5 . . ?
H14A C14 H14B 109.5 . . ?
H14A C14 H14C 109.5 . . ?
H14B C14 H14C 109.5 . . ?
C41 C42 H42 119.5 . . ?
C41 C42 C43 121.0(3) . . ?
C43 C42 H42 119.5 . . ?
C11 C13 H13A 109.5 . . ?
C11 C13 H13B 109.5 . . ?
C11 C13 H13C 109.5 . . ?
H13A C13 H13B 109.5 . . ?
H13A C13 H13C 109.5 . . ?
H13B C13 H13C 109.5 . . ?
C45 C44 H44 120.2 . . ?
C43 C44 C45 119.5(3) . . ?
C43 C44 H44 120.2 . . ?
C42 C43 H43 119.8 . . ?
C44 C43 C42 120.5(3) . . ?
C44 C43 H43 119.8 . . ?
C11 C12 H12A 109.5 . . ?
C11 C12 H12B 109.5 . . ?
C11 C12 H12C 109.5 . . ?
H12A C12 H12B 109.5 . . ?
H12A C12 H12C 109.5 . . ?
H12B C12 H12C 109.5 . . ?

loop_
_geom_bond_atom_site_label_1
_geom_bond_atom_site_label_2
_geom_bond_distance
_geom_bond_site_symmetry_2
_geom_bond_publ_flag
N1 C24 1.399(3) . ?
N1 C22 1.385(3) . ?
N1 C23 1.448(3) . ?
O1 C1 1.376(2) . ?
F1 C31 1.367(3) . ?
N2 H2 0.8600 . ?
N2 C26 1.383(3) . ?
N2 C33 1.376(3) . ?
C16 C24 1.373(3) . ?
C16 C15 1.507(3) . ?
C16 C17 1.437(3) . ?
C9 H9 0.9300 . ?
C9 C8 1.389(3) . ?
C9 C10 1.395(3) . ?
C26 C27 1.370(3) . ?
C26 C25 1.512(3) . ?
C24 C25 1.520(3) . ?
C28 C27 1.443(3) . ?
C28 C33 1.409(3) . ?
C28 C29 1.401(3) . ?
C8 C15 1.534(2) . ?
C8 C7 1.386(3) . ?
C15 H15 0.9800 . ?
C15 C27 1.507(3) . ?
C7 H7 0.9300 . ?
C7 C2 1.389(3) . ?
C2 C1 1.412(3) . ?
C2 C3 1.554(3) . ?
C10 C1 1.415(3) . ?
C10 C11 1.543(3) . ?
C17 C22 1.409(3) . ?
C17 C18 1.397(3) . ?
C25 C40 1.550(3) . ?
C25 C41 1.553(3) . ?
C40 C35 1.390(3) . ?
C40 C39 1.394(3) . ?
C22 C21 1.389(3) . ?
C3 C4 1.537(3) . ?
C3 C6 1.543(3) . ?
C3 C5 1.542(3) . ?
C41 C46 1.385(3) . ?
C41 C42 1.378(3) . ?
C11 C14 1.545(3) . ?
C11 C13 1.533(4) . ?
C11 C12 1.515(4) . ?
C33 C32 1.396(3) . ?
C21 H21 0.9300 . ?
C21 C20 1.375(3) . ?
C35 H35 0.9300 . ?
C35 C36 1.394(3) . ?
C29 H29 0.9300 . ?
C29 C30 1.384(4) . ?
C18 H18 0.9300 . ?
C18 C19 1.385(3) . ?
C46 H46 0.9300 . ?
C46 C45 1.392(3) . ?
C20 H20 0.9300 . ?
C20 C19 1.384(4) . ?
C39 H39 0.9300 . ?
C39 C38 1.392(3) . ?
C32 H32 0.9300 . ?
C32 C31 1.363(4) . ?
C19 H19 0.9300 . ?
C23 H23A 0.9600 . ?
C23 H23B 0.9600 . ?
C23 H23C 0.9600 . ?
C4 H4A 0.9600 . ?
C4 H4B 0.9600 . ?
C4 H4C 0.9600 . ?
C30 H30 0.9300 . ?
C30 C31 1.389(4) . ?
C37 H37 0.9300 . ?
C37 C38 1.368(4) . ?
C37 C36 1.375(4) . ?
C6 H6A 0.9600 . ?
C6 H6B 0.9600 . ?
C6 H6C 0.9600 . ?
C5 H5A 0.9600 . ?
C5 H5B 0.9600 . ?
C5 H5C 0.9600 . ?
C38 H38 0.9300 . ?
C36 H36 0.9300 . ?
C45 H45 0.9300 . ?
C45 C44 1.370(4) . ?
C14 H14A 0.9600 . ?
C14 H14B 0.9600 . ?
C14 H14C 0.9600 . ?
C42 H42 0.9300 . ?
C42 C43 1.393(4) . ?
C13 H13A 0.9600 . ?
C13 H13B 0.9600 . ?
C13 H13C 0.9600 . ?
C44 H44 0.9300 . ?
C44 C43 1.365(5) . ?
C43 H43 0.9300 . ?
C12 H12A 0.9600 . ?
C12 H12B 0.9600 . ?
C12 H12C 0.9600 . ?

loop_
_geom_torsion_atom_site_label_1
_geom_torsion_atom_site_label_2
_geom_torsion_atom_site_label_3
_geom_torsion_atom_site_label_4
_geom_torsion
_geom_torsion_site_symmetry_1
_geom_torsion_site_symmetry_2
_geom_torsion_site_symmetry_3
_geom_torsion_site_symmetry_4
_geom_torsion_publ_flag
N1 C24 C25 C26 171.76(17) . . . . ?
N1 C24 C25 C40 -72.1(2) . . . . ?
N1 C24 C25 C41 53.3(2) . . . . ?
N1 C22 C21 C20 179.7(2) . . . . ?
N2 C26 C27 C28 -1.0(2) . . . . ?
N2 C26 C27 C15 175.23(17) . . . . ?
N2 C26 C25 C24 -173.50(17) . . . . ?
N2 C26 C25 C40 68.0(2) . . . . ?
N2 C26 C25 C41 -56.1(2) . . . . ?
N2 C33 C32 C31 -178.9(2) . . . . ?
C16 C24 C25 C26 -7.6(3) . . . . ?
C16 C24 C25 C40 108.5(2) . . . . ?
C16 C24 C25 C41 -126.1(2) . . . . ?
C16 C15 C27 C26 1.3(2) . . . . ?
C16 C15 C27 C28 176.71(18) . . . . ?
C16 C17 C22 N1 0.8(2) . . . . ?
C16 C17 C22 C21 -177.92(18) . . . . ?
C16 C17 C18 C19 179.7(2) . . . . ?
C9 C8 C15 C16 133.7(2) . . . . ?
C9 C8 C15 C27 -104.8(2) . . . . ?
C9 C8 C7 C2 -0.5(3) . . . . ?
C9 C10 C1 O1 179.08(19) . . . . ?
C9 C10 C1 C2 -1.1(3) . . . . ?
C9 C10 C11 C14 -2.8(3) . . . . ?
C9 C10 C11 C13 -120.1(2) . . . . ?
C9 C10 C11 C12 116.9(3) . . . . ?
C26 N2 C33 C28 0.3(2) . . . . ?
C26 N2 C33 C32 -179.6(2) . . . . ?
C26 C25 C40 C35 106.6(2) . . . . ?
C26 C25 C40 C39 -68.5(2) . . . . ?
C26 C25 C41 C46 -53.5(2) . . . . ?
C26 C25 C41 C42 131.1(2) . . . . ?
C24 N1 C22 C17 -0.3(2) . . . . ?
C24 N1 C22 C21 178.4(2) . . . . ?
C24 C16 C15 C8 124.5(2) . . . . ?
C24 C16 C15 C27 1.4(2) . . . . ?
C24 C16 C17 C22 -1.1(2) . . . . ?
C24 C16 C17 C18 179.0(2) . . . . ?
C24 C25 C40 C35 -7.9(3) . . . . ?
C24 C25 C40 C39 177.04(19) . . . . ?
C24 C25 C41 C46 61.4(2) . . . . ?
C24 C25 C41 C42 -114.0(2) . . . . ?
C28 C33 C32 C31 1.3(3) . . . . ?
C28 C29 C30 C31 -0.9(3) . . . . ?
C8 C9 C10 C1 0.6(3) . . . . ?
C8 C9 C10 C11 -178.16(19) . . . . ?
C8 C15 C27 C26 -122.2(2) . . . . ?
C8 C15 C27 C28 53.2(2) . . . . ?
C8 C7 C2 C1 0.0(3) . . . . ?
C8 C7 C2 C3 -177.92(19) . . . . ?
C15 C16 C24 N1 -176.93(17) . . . . ?
C15 C16 C24 C25 2.5(3) . . . . ?
C15 C16 C17 C22 176.76(17) . . . . ?
C15 C16 C17 C18 -3.2(3) . . . . ?
C15 C8 C7 C2 -178.35(19) . . . . ?
C27 C26 C25 C24 10.7(3) . . . . ?
C27 C26 C25 C40 -107.8(2) . . . . ?
C27 C26 C25 C41 128.1(2) . . . . ?
C27 C28 C33 N2 -0.9(2) . . . . ?
C27 C28 C33 C32 179.0(2) . . . . ?
C27 C28 C29 C30 -179.5(2) . . . . ?
C7 C8 C15 C16 -48.5(2) . . . . ?
C7 C8 C15 C27 73.0(2) . . . . ?
C7 C2 C1 O1 -179.42(19) . . . . ?
C7 C2 C1 C10 0.8(3) . . . . ?
C7 C2 C3 C4 -128.0(2) . . . . ?
C7 C2 C3 C6 -9.3(3) . . . . ?
C7 C2 C3 C5 108.5(2) . . . . ?
C10 C9 C8 C15 177.99(18) . . . . ?
C10 C9 C8 C7 0.1(3) . . . . ?
C17 C16 C24 N1 1.0(2) . . . . ?
C17 C16 C24 C25 -179.62(17) . . . . ?
C17 C16 C15 C8 -52.9(2) . . . . ?
C17 C16 C15 C27 -176.05(17) . . . . ?
C17 C22 C21 C20 -1.8(3) . . . . ?
C17 C18 C19 C20 -1.7(4) . . . . ?
C25 C26 C27 C28 175.23(18) . . . . ?
C25 C26 C27 C15 -8.5(3) . . . . ?
C25 C40 C35 C36 -176.1(2) . . . . ?
C25 C40 C39 C38 176.4(2) . . . . ?
C25 C41 C46 C45 -173.9(2) . . . . ?
C25 C41 C42 C43 173.9(3) . . . . ?
C40 C25 C41 C46 -174.48(19) . . . . ?
C40 C25 C41 C42 10.1(3) . . . . ?
C40 C35 C36 C37 0.8(4) . . . . ?
C40 C39 C38 C37 -1.2(4) . . . . ?
C1 C2 C3 C4 54.2(3) . . . . ?
C1 C2 C3 C6 172.8(2) . . . . ?
C1 C2 C3 C5 -69.3(3) . . . . ?
C1 C10 C11 C14 178.5(2) . . . . ?
C1 C10 C11 C13 61.1(3) . . . . ?
C1 C10 C11 C12 -61.8(3) . . . . ?
C22 N1 C24 C16 -0.5(2) . . . . ?
C22 N1 C24 C25 -179.90(16) . . . . ?
C22 C17 C18 C19 -0.2(3) . . . . ?
C22 C21 C20 C19 -0.2(4) . . . . ?
C3 C2 C1 O1 -1.5(3) . . . . ?
C3 C2 C1 C10 178.71(19) . . . . ?
C41 C25 C40 C35 -130.8(2) . . . . ?
C41 C25 C40 C39 54.1(3) . . . . ?
C41 C46 C45 C44 -0.4(4) . . . . ?
C41 C42 C43 C44 0.0(5) . . . . ?
C11 C10 C1 O1 -2.1(3) . . . . ?
C11 C10 C1 C2 177.7(2) . . . . ?
C33 N2 C26 C27 0.5(2) . . . . ?
C33 N2 C26 C25 -176.07(18) . . . . ?
C33 C28 C27 C26 1.1(2) . . . . ?
C33 C28 C27 C15 -174.88(18) . . . . ?
C33 C28 C29 C30 1.3(3) . . . . ?
C33 C32 C31 F1 179.2(2) . . . . ?
C33 C32 C31 C30 -0.8(4) . . . . ?
C21 C20 C19 C18 2.0(4) . . . . ?
C35 C40 C39 C38 1.1(4) . . . . ?
C29 C28 C27 C26 -178.2(2) . . . . ?
C29 C28 C27 C15 5.8(4) . . . . ?
C29 C28 C33 N2 178.57(19) . . . . ?
C29 C28 C33 C32 -1.5(3) . . . . ?
C29 C30 C31 F1 -179.4(2) . . . . ?
C29 C30 C31 C32 0.7(4) . . . . ?
C18 C17 C22 N1 -179.22(17) . . . . ?
C18 C17 C22 C21 2.0(3) . . . . ?
C46 C41 C42 C43 -1.5(4) . . . . ?
C46 C45 C44 C43 -1.1(5) . . . . ?
C39 C40 C35 C36 -0.9(3) . . . . ?
C23 N1 C24 C16 -176.3(2) . . . . ?
C23 N1 C24 C25 4.3(3) . . . . ?
C23 N1 C22 C17 175.9(2) . . . . ?
C23 N1 C22 C21 -5.5(3) . . . . ?
C38 C37 C36 C35 -1.0(4) . . . . ?
C36 C37 C38 C39 1.2(4) . . . . ?
C45 C44 C43 C42 1.3(5) . . . . ?
C42 C41 C46 C45 1.8(4) . . . . ?

loop_
_smtbx_masks_void_nr
_smtbx_masks_void_average_x
_smtbx_masks_void_average_y
_smtbx_masks_void_average_z
_smtbx_masks_void_volume
_smtbx_masks_void_count_electrons
_smtbx_masks_void_content
1 0.345 0.155 1.000 380.0 70.9 ?
2 0.423 0.666 0.439 9.9 0.0 ?
3 0.577 0.334 0.561 9.9 0.0 ?
